data_4505273
loop_
_publ_author_name
'Huang, Zheng'
'Du, Miao'
'Song, Hai-Bin'
'Bu, Xian-He'

_publ_section_title
;
 Effect of Anions on the Framework Formation of Novel AgICoordination
 Polymers with Angular Bridging Ligands
;
_journal_issue 1
_journal_name_full 'Crystal Growth &amp; Design'
_journal_page_first 71
_journal_paper_doi 10.1021/cg0341095
_journal_volume 4
_journal_year 2004
_chemical_formula_sum 'C12 H8 Ag F6 N4 P S'
_chemical_formula_weight 493.12
_chemical_name_systematic
; 
 ? 
;
_space_group_IT_number 14
_symmetry_cell_setting monoclinic
_symmetry_space_group_name_Hall '-P 2ybc'
_symmetry_space_group_name_H-M 'P 1 21/c 1'
_atom_sites_solution_hydrogens geom
_atom_sites_solution_primary direct
_atom_sites_solution_secondary difmap
_audit_creation_method SHELXL-97
_cell_angle_alpha 90.00
_cell_angle_beta 98.400(6)
_cell_angle_gamma 90.00
_cell_formula_units_Z 4
_cell_length_a 6.7682(19)
_cell_length_b 27.871(8)
_cell_length_c 8.581(3)
_cell_measurement_reflns_used 1021
_cell_measurement_temperature 293(2)
_cell_measurement_theta_max 25.56
_cell_measurement_theta_min 3.04
_cell_volume 1601.3(9)
_computing_cell_refinement 'Bruker SMART'
_computing_data_collection 'Bruker SMART'
_computing_data_reduction 'Bruker SAINT'
_computing_molecular_graphics 'Bruker SHELXTL'
_computing_publication_material 'Bruker SHELXTL'
_computing_structure_refinement 'SHELXL-97 (Sheldrick, 1997)'
_computing_structure_solution 'SHELXS-97 (Sheldrick, 1990)'
_diffrn_ambient_temperature 293(2)
_diffrn_measured_fraction_theta_full 0.977
_diffrn_measured_fraction_theta_max 0.977
_diffrn_measurement_device_type 'CCD area detector'
_diffrn_measurement_method 'phi and omega scans'
_diffrn_radiation_monochromator graphite
_diffrn_radiation_source 'fine-focus sealed tube'
_diffrn_radiation_type MoK\a
_diffrn_radiation_wavelength 0.71073
_diffrn_reflns_av_R_equivalents 0.0330
_diffrn_reflns_av_sigmaI/netI 0.0538
_diffrn_reflns_limit_h_max 8
_diffrn_reflns_limit_h_min -7
_diffrn_reflns_limit_k_max 33
_diffrn_reflns_limit_k_min -22
_diffrn_reflns_limit_l_max 10
_diffrn_reflns_limit_l_min -8
_diffrn_reflns_number 6617
_diffrn_reflns_theta_full 26.40
_diffrn_reflns_theta_max 26.40
_diffrn_reflns_theta_min 1.46
_exptl_absorpt_coefficient_mu 1.557
_exptl_absorpt_correction_T_max 1.000000
_exptl_absorpt_correction_T_min 0.861418
_exptl_absorpt_correction_type multi-scan
_exptl_absorpt_process_details SADABS
_exptl_crystal_density_diffrn 2.045
_exptl_crystal_density_method 'not measured'
_exptl_crystal_F_000 960
_exptl_crystal_size_max 0.20
_exptl_crystal_size_mid 0.16
_exptl_crystal_size_min 0.14
_refine_diff_density_max 0.358
_refine_diff_density_min -0.391
_refine_diff_density_rms 0.095
_refine_ls_extinction_method none
_refine_ls_goodness_of_fit_ref 1.069
_refine_ls_hydrogen_treatment mixed
_refine_ls_matrix_type full
_refine_ls_number_parameters 226
_refine_ls_number_reflns 3218
_refine_ls_number_restraints 0
_refine_ls_restrained_S_all 1.069
_refine_ls_R_factor_all 0.0737
_refine_ls_R_factor_gt 0.0449
_refine_ls_shift/su_max 0.000
_refine_ls_shift/su_mean 0.000
_refine_ls_structure_factor_coef Fsqd
_refine_ls_weighting_details 'calc w=1/[\s^2^(Fo^2^)+(0.0233P)^2^+2.5252P] where P=(Fo^2^+2Fc^2^)/3'
_refine_ls_weighting_scheme calc
_refine_ls_wR_factor_gt 0.0837
_refine_ls_wR_factor_ref 0.0918
_reflns_number_gt 2322
_reflns_number_total 3218
_reflns_threshold_expression >2sigma(I)
_cod_data_source_file cg0341095si20030630_084804.cif
_cod_data_source_block 021221e
_cod_depositor_comments
;
The following automatic conversions were performed:

'_symmetry_cell_setting' value 'Monoclinic' changed to 'monoclinic'
according to /home/saulius/struct/CIF-dictionaries/cif_core.dic
dictionary named 'cif_core.dic' version 2.4.1 from
2010-06-29.

'_exptl_absorpt_correction_type' value 'MULTI-SCAN'
changed to 'multi-scan' according to
/home/saulius/struct/CIF-dictionaries/cif_core.dic dictionary named
'cif_core.dic' version 2.4.1 from 2010-06-29.

Automatic conversion script
Id: cif_fix_values 1715 2011-07-08 13:25:40Z adriana 
;
_cod_original_cell_volume 1601.4(8)
_cod_original_sg_symbol_H-M P2(1)/c
_cod_database_code 4505273

loop_
_symmetry_equiv_pos_as_xyz
'x, y, z'
'-x, y+1/2, -z+1/2'
'-x, -y, -z'
'x, -y-1/2, z-1/2'

loop_
_atom_site_label
_atom_site_type_symbol
_atom_site_fract_x
_atom_site_fract_y
_atom_site_fract_z
_atom_site_U_iso_or_equiv
_atom_site_adp_type
_atom_site_occupancy
_atom_site_symmetry_multiplicity
_atom_site_calc_flag
_atom_site_refinement_flags
Ag1 Ag 0.10259(6) 0.377138(12) 0.55187(6) 0.04429(15) Uani 1 1 d .
S1 S 0.56269(18) 0.62378(4) 0.73329(17) 0.0412(3) Uani 1 1 d .
N1 N 0.2360(5) 0.45074(12) 0.5690(5) 0.0333(10) Uani 1 1 d .
N2 N 0.2185(6) 0.63256(12) 0.5735(5) 0.0343(9) Uani 1 1 d .
N3 N 0.2809(6) 0.67866(13) 0.6093(5) 0.0376(10) Uani 1 1 d .
N4 N 0.7502(6) 0.80845(14) 0.8604(6) 0.0456(12) Uani 1 1 d .
P1 P 0.9006(2) 0.39167(5) 0.96218(18) 0.0462(4) Uani 1 1 d .
F1 F 0.8303(6) 0.37593(14) 0.7849(4) 0.0782(11) Uani 1 1 d .
F2 F 0.9694(6) 0.40742(18) 1.1375(4) 0.0921(13) Uani 1 1 d .
F3 F 0.9413(7) 0.44359(15) 0.9028(6) 0.1061(16) Uani 1 1 d .
F4 F 0.6784(5) 0.40578(17) 0.9737(5) 0.0952(14) Uani 1 1 d .
F5 F 0.8590(7) 0.33962(15) 1.0181(6) 0.1027(15) Uani 1 1 d .
F6 F 1.1237(5) 0.37756(16) 0.9469(5) 0.0914(13) Uani 1 1 d .
C1 C 0.2117(6) 0.48093(16) 0.4462(6) 0.0321(11) Uani 1 1 d .
H1 H 0.1674 0.4686 0.3465 0.038 Uiso 1 1 calc R
C2 C 0.2498(6) 0.52978(15) 0.4615(6) 0.0300(11) Uani 1 1 d .
H2 H 0.2309 0.5498 0.3739 0.036 Uiso 1 1 calc R
C3 C 0.3161(6) 0.54800(16) 0.6089(6) 0.0312(11) Uani 1 1 d .
C4 C 0.3478(7) 0.51721(16) 0.7369(6) 0.0369(12) Uani 1 1 d .
H4 H 0.3958 0.5286 0.8372 0.044 Uiso 1 1 calc R
C5 C 0.3056(7) 0.46884(17) 0.7110(6) 0.0379(12) Uani 1 1 d .
H5 H 0.3268 0.4480 0.7964 0.045 Uiso 1 1 calc R
C6 C 0.3495(7) 0.60008(16) 0.6296(6) 0.0308(11) Uani 1 1 d .
C7 C 0.4579(7) 0.67942(16) 0.6930(6) 0.0352(12) Uani 1 1 d .
C8 C 0.5600(7) 0.72411(16) 0.7488(6) 0.0345(11) Uani 1 1 d .
C9 C 0.4681(8) 0.76745(18) 0.7210(8) 0.0549(17) Uani 1 1 d .
H9 H 0.3399 0.7692 0.6648 0.066 Uiso 1 1 calc R
C10 C 0.5673(8) 0.80880(19) 0.7770(8) 0.0602(18) Uani 1 1 d .
H10 H 0.5038 0.8382 0.7557 0.072 Uiso 1 1 calc R
C11 C 0.8377(8) 0.76657(17) 0.8859(8) 0.0589(18) Uani 1 1 d .
H11 H 0.9657 0.7657 0.9426 0.071 Uiso 1 1 calc R
C12 C 0.7499(9) 0.72405(18) 0.8331(8) 0.0630(19) Uani 1 1 d .
H12 H 0.8182 0.6953 0.8541 0.076 Uiso 1 1 calc R

loop_
_atom_site_aniso_label
_atom_site_aniso_U_11
_atom_site_aniso_U_22
_atom_site_aniso_U_33
_atom_site_aniso_U_23
_atom_site_aniso_U_13
_atom_site_aniso_U_12
Ag1 0.0429(2) 0.0216(2) 0.0647(3) 0.0022(2) -0.00415(19) -0.00026(18)
S1 0.0372(7) 0.0243(6) 0.0573(9) -0.0034(6) -0.0092(6) -0.0013(5)
N1 0.029(2) 0.022(2) 0.048(3) 0.0000(18) 0.0028(19) -0.0027(16)
N2 0.037(2) 0.021(2) 0.041(2) -0.0001(17) -0.0041(18) -0.0023(17)
N3 0.039(2) 0.023(2) 0.046(3) -0.0013(18) -0.007(2) -0.0035(17)
N4 0.038(2) 0.026(2) 0.068(3) -0.007(2) -0.008(2) -0.0031(18)
P1 0.0472(8) 0.0535(9) 0.0372(8) 0.0042(7) 0.0040(6) -0.0012(7)
F1 0.088(3) 0.100(3) 0.046(2) -0.009(2) 0.0054(19) -0.017(2)
F2 0.077(3) 0.153(4) 0.043(2) -0.021(2) -0.002(2) -0.004(3)
F3 0.130(4) 0.071(3) 0.108(4) 0.020(3) -0.014(3) -0.031(3)
F4 0.050(2) 0.142(4) 0.093(3) -0.024(3) 0.006(2) 0.019(2)
F5 0.116(3) 0.073(3) 0.113(4) 0.043(3) -0.004(3) -0.018(3)
F6 0.056(2) 0.133(4) 0.086(3) -0.012(3) 0.013(2) 0.007(2)
C1 0.027(2) 0.030(3) 0.038(3) -0.005(2) 0.002(2) -0.0013(19)
C2 0.030(2) 0.025(2) 0.034(3) 0.005(2) 0.001(2) 0.0009(19)
C3 0.023(2) 0.029(3) 0.040(3) 0.001(2) 0.002(2) 0.0016(19)
C4 0.041(3) 0.029(3) 0.038(3) -0.001(2) -0.003(2) -0.003(2)
C5 0.040(3) 0.031(3) 0.041(3) 0.011(2) 0.002(2) -0.002(2)
C6 0.033(3) 0.023(2) 0.035(3) -0.004(2) 0.003(2) 0.001(2)
C7 0.040(3) 0.023(2) 0.041(3) -0.003(2) 0.002(2) -0.001(2)
C8 0.035(3) 0.024(2) 0.042(3) -0.002(2) -0.005(2) -0.003(2)
C9 0.041(3) 0.028(3) 0.089(5) -0.007(3) -0.017(3) -0.003(2)
C10 0.046(3) 0.029(3) 0.098(5) -0.007(3) -0.018(3) 0.004(2)
C11 0.045(3) 0.024(3) 0.095(5) -0.006(3) -0.030(3) 0.000(2)
C12 0.056(4) 0.023(3) 0.100(5) -0.006(3) -0.025(4) 0.002(2)

loop_
_atom_type_symbol
_atom_type_description
_atom_type_scat_dispersion_real
_atom_type_scat_dispersion_imag
_atom_type_scat_source
C C 0.0033 0.0016 'International Tables Vol C Tables 4.2.6.8 and 6.1.1.4'
H H 0.0000 0.0000 'International Tables Vol C Tables 4.2.6.8 and 6.1.1.4'
N N 0.0061 0.0033 'International Tables Vol C Tables 4.2.6.8 and 6.1.1.4'
S S 0.1246 0.1234 'International Tables Vol C Tables 4.2.6.8 and 6.1.1.4'
P P 0.1023 0.0942 'International Tables Vol C Tables 4.2.6.8 and 6.1.1.4'
F F 0.0171 0.0103 'International Tables Vol C Tables 4.2.6.8 and 6.1.1.4'
Ag Ag -0.8971 1.1015 'International Tables Vol C Tables 4.2.6.8 and 6.1.1.4'

loop_
_geom_angle_atom_site_label_1
_geom_angle_atom_site_label_2
_geom_angle_atom_site_label_3
_geom_angle
_geom_angle_site_symmetry_1
_geom_angle_site_symmetry_3
N4 Ag1 N1 127.36(15) 2_646 .
N4 Ag1 N2 113.67(14) 2_646 3_566
N1 Ag1 N2 118.95(13) . 3_566
C6 S1 C7 87.2(2) . .
C5 N1 C1 117.7(4) . .
C5 N1 Ag1 119.3(3) . .
C1 N1 Ag1 121.5(3) . .
C6 N2 N3 113.3(4) . .
C6 N2 Ag1 129.4(3) . 3_566
N3 N2 Ag1 117.0(3) . 3_566
C7 N3 N2 111.5(4) . .
C11 N4 C10 117.1(4) . .
C11 N4 Ag1 122.5(3) . 2_656
C10 N4 Ag1 120.4(3) . 2_656
F5 P1 F2 90.4(3) . .
F5 P1 F4 89.8(3) . .
F2 P1 F4 91.3(2) . .
F5 P1 F3 178.9(3) . .
F2 P1 F3 90.7(3) . .
F4 P1 F3 90.3(3) . .
F5 P1 F6 90.7(3) . .
F2 P1 F6 89.8(2) . .
F4 P1 F6 178.9(3) . .
F3 P1 F6 89.3(3) . .
F5 P1 F1 89.8(2) . .
F2 P1 F1 179.7(3) . .
F4 P1 F1 88.5(2) . .
F3 P1 F1 89.2(2) . .
F6 P1 F1 90.4(2) . .
N1 C1 C2 122.8(4) . .
N1 C1 H1 118.6 . .
C2 C1 H1 118.6 . .
C3 C2 C1 118.7(4) . .
C3 C2 H2 120.7 . .
C1 C2 H2 120.7 . .
C2 C3 C4 119.5(4) . .
C2 C3 C6 119.8(4) . .
C4 C3 C6 120.7(4) . .
C3 C4 C5 118.0(5) . .
C3 C4 H4 121.0 . .
C5 C4 H4 121.0 . .
N1 C5 C4 123.2(5) . .
N1 C5 H5 118.4 . .
C4 C5 H5 118.4 . .
N2 C6 C3 123.5(4) . .
N2 C6 S1 113.5(3) . .
C3 C6 S1 123.0(3) . .
N3 C7 C8 123.0(4) . .
N3 C7 S1 114.5(3) . .
C8 C7 S1 122.5(4) . .
C9 C8 C12 117.3(4) . .
C9 C8 C7 120.8(4) . .
C12 C8 C7 121.9(4) . .
C8 C9 C10 119.4(5) . .
C8 C9 H9 120.3 . .
C10 C9 H9 120.3 . .
N4 C10 C9 123.0(5) . .
N4 C10 H10 118.5 . .
C9 C10 H10 118.5 . .
N4 C11 C12 123.4(5) . .
N4 C11 H11 118.3 . .
C12 C11 H11 118.3 . .
C11 C12 C8 119.8(5) . .
C11 C12 H12 120.1 . .
C8 C12 H12 120.1 . .

loop_
_geom_bond_atom_site_label_1
_geom_bond_atom_site_label_2
_geom_bond_distance
_geom_bond_site_symmetry_2
Ag1 N4 2.237(4) 2_646
Ag1 N1 2.237(4) .
Ag1 N2 2.296(4) 3_566
S1 C6 1.713(5) .
S1 C7 1.719(5) .
N1 C5 1.339(6) .
N1 C1 1.339(6) .
N2 C6 1.309(5) .
N2 N3 1.373(5) .
N2 Ag1 2.296(4) 3_566
N3 C7 1.303(6) .
N4 C11 1.312(6) .
N4 C10 1.336(6) .
N4 Ag1 2.237(4) 2_656
P1 F5 1.566(4) .
P1 F2 1.571(4) .
P1 F4 1.571(4) .
P1 F3 1.572(4) .
P1 F6 1.584(4) .
P1 F1 1.588(4) .
C1 C2 1.388(6) .
C1 H1 0.9300 .
C2 C3 1.376(6) .
C2 H2 0.9300 .
C3 C4 1.385(7) .
C3 C6 1.476(6) .
C4 C5 1.389(6) .
C4 H4 0.9300 .
C5 H5 0.9300 .
C7 C8 1.470(6) .
C8 C9 1.364(7) .
C8 C12 1.379(7) .
C9 C10 1.384(7) .
C9 H9 0.9300 .
C10 H10 0.9300 .
C11 C12 1.372(7) .
C11 H11 0.9300 .
C12 H12 0.9300 .

loop_
_geom_torsion_atom_site_label_1
_geom_torsion_atom_site_label_2
_geom_torsion_atom_site_label_3
_geom_torsion_atom_site_label_4
_geom_torsion
_geom_torsion_site_symmetry_1
N4 Ag1 N1 C5 -58.6(4) 2_646
N2 Ag1 N1 C5 123.1(3) 3_566
N4 Ag1 N1 C1 135.4(3) 2_646
N2 Ag1 N1 C1 -42.9(4) 3_566
C6 N2 N3 C7 -0.5(6) .
Ag1 N2 N3 C7 174.0(3) 3_566
C5 N1 C1 C2 -2.0(7) .
Ag1 N1 C1 C2 164.3(3) .
N1 C1 C2 C3 0.3(7) .
C1 C2 C3 C4 1.6(7) .
C1 C2 C3 C6 -177.4(4) .
C2 C3 C4 C5 -1.7(7) .
C6 C3 C4 C5 177.3(4) .
C1 N1 C5 C4 1.9(7) .
Ag1 N1 C5 C4 -164.7(4) .
C3 C4 C5 N1 -0.1(8) .
N3 N2 C6 C3 179.1(4) .
Ag1 N2 C6 C3 5.5(7) 3_566
N3 N2 C6 S1 0.3(5) .
Ag1 N2 C6 S1 -173.3(2) 3_566
C2 C3 C6 N2 49.5(7) .
C4 C3 C6 N2 -129.5(5) .
C2 C3 C6 S1 -131.9(4) .
C4 C3 C6 S1 49.2(6) .
C7 S1 C6 N2 -0.1(4) .
C7 S1 C6 C3 -178.8(4) .
N2 N3 C7 C8 -179.5(4) .
N2 N3 C7 S1 0.4(6) .
C6 S1 C7 N3 -0.2(4) .
C6 S1 C7 C8 179.7(5) .
N3 C7 C8 C9 3.1(8) .
S1 C7 C8 C9 -176.8(5) .
N3 C7 C8 C12 -178.0(6) .
S1 C7 C8 C12 2.1(8) .
C12 C8 C9 C10 0.2(9) .
C7 C8 C9 C10 179.1(6) .
C11 N4 C10 C9 1.3(10) .
Ag1 N4 C10 C9 -179.4(5) 2_656
C8 C9 C10 N4 -1.1(10) .
C10 N4 C11 C12 -0.8(10) .
Ag1 N4 C11 C12 180.0(5) 2_656
N4 C11 C12 C8 -0.1(11) .
C9 C8 C12 C11 0.4(10) .
C7 C8 C12 C11 -178.5(6) .
